data_7056335
loop_
_publ_author_name
'Chang, Yi-Xin'
'Wang, Wen-Min'
'Zhang, Ru-Xia'
'Shen, Hai-Yun'
'Zhou, Xiao-Pu'
'Wang, Ni-Ni'
'Cui, Jian-Zhong'
'Gao, Hong-Ling'

_publ_section_title
;
 Dinuclear Ln(iii) complexes constructed from an 8-hydroxyquinoline Schiff
 base derivative with different terminal groups show differing slow
 magnetic relaxation
;
_journal_name_full 'New J. Chem.'
_journal_paper_doi 10.1039/C6NJ04035G
_journal_year 2017
_chemical_formula_moiety 'C56 H46 F12 Ho2 N4 O10'
_chemical_formula_sum 'C56 H46 F12 Ho2 N4 O10'
_chemical_formula_weight 1492.83
_space_group_crystal_system monoclinic
_space_group_IT_number 14
_space_group_name_Hall '-P 2ybc'
_space_group_name_H-M_alt 'P 1 21/c 1'
_symmetry_space_group_name_Hall '-P 2ybc'
_symmetry_space_group_name_H-M 'P 1 21/c 1'
_atom_sites_solution_hydrogens geom
_atom_sites_solution_primary direct
_audit_creation_date 2017-04-26
_audit_creation_method
;
Olex2 1.2
(compiled 2017.03.28 svn.r3405 for OlexSys, GUI svn.r5335)
;
_audit_update_record
;
2017-04-28 deposited with the CCDC.
2017-05-04 downloaded from the CCDC.
;
_cell_angle_alpha 90
_cell_angle_beta 114.509(12)
_cell_angle_gamma 90
_cell_formula_units_Z 2
_cell_length_a 12.448(9)
_cell_length_b 22.405(12)
_cell_length_c 11.522(8)
_cell_measurement_reflns_used 8816
_cell_measurement_temperature 113.15
_cell_measurement_theta_max 27.1
_cell_measurement_theta_min 3.3
_cell_volume 2924(3)
_computing_cell_refinement 'CrystalClear-SM Expert 2.1 b42 (Rigaku, 2015)'
_computing_data_collection CrystalClear
_computing_data_reduction CrystalClear
_computing_molecular_graphics 'Olex2 (Dolomanov et al., 2009)'
_computing_publication_material 'Olex2 (Dolomanov et al., 2009)'
_computing_structure_refinement 'ShelXL (Sheldrick, 2015)'
_computing_structure_solution 'ShelXS (Sheldrick, 2008)'
_diffrn_ambient_temperature 113.15
_diffrn_measured_fraction_theta_full 0.998
_diffrn_measured_fraction_theta_max 0.996
_diffrn_measurement_device_type "'Rigaku Xtalab P200"
_diffrn_measurement_method '\w scans'
_diffrn_radiation_monochromator confocal
_diffrn_radiation_type MoK\a
_diffrn_radiation_wavelength 0.71075
_diffrn_reflns_av_R_equivalents 0.0283
_diffrn_reflns_av_unetI/netI 0.0178
_diffrn_reflns_Laue_measured_fraction_full 0.998
_diffrn_reflns_Laue_measured_fraction_max 0.996
_diffrn_reflns_limit_h_max 15
_diffrn_reflns_limit_h_min -15
_diffrn_reflns_limit_k_max 28
_diffrn_reflns_limit_k_min -28
_diffrn_reflns_limit_l_max 14
_diffrn_reflns_limit_l_min -14
_diffrn_reflns_number 35277
_diffrn_reflns_point_group_measured_fraction_full 0.998
_diffrn_reflns_point_group_measured_fraction_max 0.996
_diffrn_reflns_theta_full 25.242
_diffrn_reflns_theta_max 27.131
_diffrn_reflns_theta_min 3.267
_diffrn_standards_decay_% 0
_diffrn_standards_interval_count 0
_diffrn_standards_interval_time 0
_diffrn_standards_number 0
_exptl_absorpt_coefficient_mu 2.784
_exptl_absorpt_correction_T_max 1.000
_exptl_absorpt_correction_T_min 0.842
_exptl_absorpt_correction_type multi-scan
_exptl_absorpt_process_details 'REQAB (Rigaku, 1998)'
_exptl_crystal_colour Colorless
_exptl_crystal_density_diffrn 1.696
_exptl_crystal_density_method "'not measured'"
_exptl_crystal_description Prism
_exptl_crystal_F_000 1464
_exptl_crystal_size_max 0.2
_exptl_crystal_size_mid 0.16
_exptl_crystal_size_min 0.14
_refine_diff_density_max 1.183
_refine_diff_density_min -2.260
_refine_diff_density_rms 0.135
_refine_ls_extinction_method none
_refine_ls_goodness_of_fit_ref 1.464
_refine_ls_hydrogen_treatment constr
_refine_ls_matrix_type full
_refine_ls_number_parameters 498
_refine_ls_number_reflns 6444
_refine_ls_number_restraints 170
_refine_ls_restrained_S_all 1.454
_refine_ls_R_factor_all 0.0762
_refine_ls_R_factor_gt 0.0736
_refine_ls_shift/su_max 0.000
_refine_ls_shift/su_mean 0.000
_refine_ls_structure_factor_coef Fsqd
_refine_ls_weighting_details 'w=1/[\s^2^(Fo^2^)+28.4568P] where P=(Fo^2^+2Fc^2^)/3'
_refine_ls_weighting_scheme calc
_refine_ls_wR_factor_gt 0.1589
_refine_ls_wR_factor_ref 0.1598
_reflns_Friedel_coverage 0.000
_reflns_number_gt 6119
_reflns_number_total 6444
_reflns_threshold_expression 'I > 2\s(I)'
_cod_data_source_file c6nj04035g2.cif
_cod_data_source_block 9
_cod_database_code 7056335
_shelx_shelxl_version_number 2014/8
_shelx_space_group_comment
;
The symmetry employed for this shelxl refinement is uniquely defined
by the following loop, which should always be used as a source of
symmetry information in preference to the above space-group names.
They are only intended as comments.
;
_shelx_estimated_absorpt_t_max 0.697
_shelx_estimated_absorpt_t_min 0.606
_olex2_refinement_description
;There are disorders in the -CF3 and -CH3 groups of the ligand
1. Fixed Uiso
 At 1.2 times of:
  All C(H) groups, All C(H,H) groups
 At 1.5 times of:
  All C(H,H,H) groups
2. Restrained distances
 C24-C25 = C24A-C25
 1.5 with sigma of 0.01
 C19-F1' = C19-F2' = C19-F3' = C19A-F1'A = C19A-F2'A = C19A-F3'A
 1.35 with sigma of 0.01
 C24-F4 = C24-F5 = C24-F6 = C24A-F4A = C24A-F5A = C24A-F6A
 1.35 with sigma of 0.01
 C14-C17 = C14'-C17'
 1.5 with sigma of 0.01
 C17'-C18' = C17-C18
 1.54 with sigma of 0.01
 F1'-F2' \\sim F1'-F3' \\sim F2'-F3' \\sim F1'A-F2'A \\sim F1'A-F3'A \\sim
F2'A-F3'A
 with sigma of 0.01
 N2-C11 \\sim N2-C11'
 with sigma of 0.01
 F4-F5 \\sim F4-F6 \\sim F5-F6 \\sim F4A-F5A \\sim F4A-F6A \\sim F5A-F6A
 with sigma of 0.01
 F1-F2 \\sim F1-F3 \\sim F2-F3
 with sigma of 0.01
3. Restrained planarity
 N2, C11', C12', C13', C14', C15', C16', C17'
 with sigma of 0.01
 N2, C11, C12, C13, C14, C15, C16, C17
 with sigma of 0.01
4. Uiso/Uaniso restraints and constraints
Uanis(C17) \\sim Ueq, Uanis(C18) \\sim Ueq, Uanis(C17') \\sim Ueq, Uanis(C18')
\\sim Ueq: with sigma of 0.01 and sigma for terminal atoms of 0.02
Uanis(C24) \\sim Ueq, Uanis(F4) \\sim Ueq, Uanis(F5) \\sim Ueq, Uanis(F6) \\sim
Ueq, Uanis(C24A) \\sim Ueq, Uanis(F4A) \\sim Ueq, Uanis(F5A) \\sim Ueq,
Uanis(F6A) \\sim Ueq: with sigma of 0.01 and sigma for terminal atoms of 0.02
Uanis(F1') \\sim Ueq, Uanis(F2') \\sim Ueq, Uanis(F3') \\sim Ueq, Uanis(F1'A)
\\sim Ueq, Uanis(F2'A) \\sim Ueq, Uanis(F3'A) \\sim Ueq: with sigma of 0.01 and
sigma for terminal atoms of 0.02
Uanis(C24) = Uanis(C24A)
Uanis(C17) = Uanis(C17')
Uanis(C16) = Uanis(C16')
Uanis(C15) = Uanis(C15')
Uanis(C14) = Uanis(C14')
Uanis(C13) = Uanis(C13')
Uanis(C12) = Uanis(C12')
Uanis(C11) = Uanis(C11')
Uanis(F1') = Uanis(F1'A)
Uanis(C19) = Uanis(C19A)
5. Others
 Sof(F4')=Sof(F5')=Sof(F6')=1-FVAR(1)
 Sof(F4)=Sof(F5)=Sof(F6)=Sof(F4A)=Sof(F5A)=Sof(F6A)=0.5*FVAR(2)
 Sof(H28A)=Sof(H28B)=Sof(H28C)=FVAR(1)
 Sof(H23A)=Sof(H23B)=Sof(H23C)=1-FVAR(2)
 Sof(F1')=Sof(F2')=Sof(F3')=Sof(F1'A)=Sof(F2'A)=Sof(F3'A)=0.5*(1-FVAR(3))
 Sof(F1)=Sof(F2)=Sof(F3)=FVAR(2)
 Sof(C11')=Sof(C12')=Sof(H12')=Sof(C13')=Sof(H13')=Sof(C14')=Sof(C15')=
 Sof(H15')=Sof(C16')=Sof(H16')=Sof(C17')=Sof(H17C)=Sof(H17D)=Sof(C18')=
 Sof(H18D)=Sof(H18E)=Sof(H18F)=1-FVAR(3)
 Sof(C11)=Sof(C12)=Sof(H12)=Sof(C13)=Sof(H13)=Sof(C14)=Sof(C15)=Sof(H15)=
 Sof(C16)=Sof(H16)=Sof(C17)=Sof(H17A)=Sof(H17B)=Sof(C18)=Sof(H18A)=Sof(H18B)=
 Sof(H18C)=FVAR(3)
 Fixed Sof: C24(0.5) C24A(0.5) C19(0.5) C19A(0.5)
6.a Secondary CH2 refined with riding coordinates:
 C17(H17A,H17B), C17'(H17C,H17D)
6.b Me refined with riding coordinates:
 C23(H23A,H23B,H23C), C28(H28A,H28B,H28C)
6.c Aromatic/amide H refined with riding coordinates:
 C3(H3), C4(H4), C5(H5), C7(H7), C8(H8), C10(H10), C21(H21), C26(H26),
 C12(H12), C13(H13), C15(H15), C16(H16), C12'(H12'), C13'(H13'), C15'(H15'),
 C16'(H16')
6.d Fitted hexagon refined as free rotating group:
 C11(C12,C13,C14,C15,C16), C11'(C12',C13',C14',C15',C16')
6.e Idealised Me refined as rotating group:
 C18(H18A,H18B,H18C), C18'(H18D,H18E,H18F)
;
_olex2_submission_special_instructions 'No special instructions were received'

loop_
_space_group_symop_operation_xyz
'x, y, z'
'-x, y+1/2, -z+1/2'
'-x, -y, -z'
'x, -y-1/2, z-1/2'

loop_
_atom_site_label
_atom_site_type_symbol
_atom_site_fract_x
_atom_site_fract_y
_atom_site_fract_z
_atom_site_U_iso_or_equiv
_atom_site_adp_type
_atom_site_occupancy
_atom_site_site_symmetry_order
_atom_site_calc_flag
_atom_site_refinement_flags_posn
_atom_site_refinement_flags_adp
_atom_site_refinement_flags_occupancy
_atom_site_disorder_assembly
_atom_site_disorder_group
Ho1 Ho 0.57725(4) 0.06674(2) 0.61048(5) 0.04576(15) Uani 1 1 d . . . . .
O1 O 0.4470(5) 0.0379(3) 0.3960(7) 0.0472(16) Uani 1 1 d . . . . .
O2 O 0.6811(6) 0.0963(3) 0.4875(7) 0.0559(18) Uani 1 1 d . . . . .
O3 O 0.7742(5) 0.0374(3) 0.7184(7) 0.0520(17) Uani 1 1 d . . . . .
O4 O 0.3867(6) 0.0751(3) 0.6088(8) 0.0594(19) Uani 1 1 d . . . . .
O5 O 0.5977(6) 0.0650(3) 0.8228(8) 0.0616(19) Uani 1 1 d . . . . .
N1 N 0.4742(6) 0.1544(3) 0.4764(8) 0.048(2) Uani 1 1 d . . . . .
N2 N 0.6378(7) 0.1781(3) 0.7189(8) 0.052(2) Uani 1 1 d D . . . .
C1 C 0.4035(8) 0.1427(4) 0.3517(10) 0.047(2) Uani 1 1 d . . . . .
C2 C 0.3905(7) 0.0813(4) 0.3071(10) 0.041(2) Uani 1 1 d . . . . .
C3 C 0.3229(8) 0.0707(5) 0.1797(12) 0.060(3) Uani 1 1 d . . . . .
H3 H 0.3169 0.0310 0.1484 0.072 Uiso 1 1 calc R . . . .
C4 C 0.2620(10) 0.1170(5) 0.0934(12) 0.062(3) Uani 1 1 d . . . . .
H4 H 0.2126 0.1075 0.0072 0.074 Uiso 1 1 calc R . . . .
C5 C 0.2735(10) 0.1752(5) 0.1330(13) 0.071(4) Uani 1 1 d . . . . .
H5 H 0.2341 0.2059 0.0735 0.085 Uiso 1 1 calc R . . . .
C6 C 0.3435(9) 0.1899(5) 0.2615(12) 0.062(3) Uani 1 1 d . . . . .
C7 C 0.3578(11) 0.2493(5) 0.3136(14) 0.078(4) Uani 1 1 d . . . . .
H7 H 0.3178 0.2817 0.2598 0.093 Uiso 1 1 calc R . . . .
C8 C 0.4278(10) 0.2597(5) 0.4386(14) 0.082(5) Uani 1 1 d . . . . .
H8 H 0.4369 0.2992 0.4716 0.098 Uiso 1 1 calc R . . . .
C9 C 0.4875(10) 0.2113(4) 0.5203(13) 0.064(3) Uani 1 1 d . . . . .
C10 C 0.5725(10) 0.2208(5) 0.6501(13) 0.066(3) Uani 1 1 d . . . . .
H10 H 0.5806 0.2596 0.6860 0.079 Uiso 1 1 calc R . . . .
C20 C 0.7812(9) 0.0866(6) 0.4868(12) 0.062(3) Uani 1 1 d . . . . .
C21 C 0.8755(9) 0.0566(5) 0.5871(12) 0.065(3) Uani 1 1 d . . . . .
H21 H 0.9488 0.0523 0.5806 0.078 Uiso 1 1 calc R . . . .
C22 C 0.8648(8) 0.0335(5) 0.6933(11) 0.055(3) Uani 1 1 d . . . . .
C23 C 0.9700(11) 0.0004(8) 0.7966(16) 0.084(4) Uani 1 1 d . . . . .
H23A H 1.0360 -0.0009 0.7714 0.126 Uiso 0.376(11) 1 calc R . P A 2
H23B H 0.9945 0.0216 0.8780 0.126 Uiso 0.376(11) 1 calc R . P A 2
H23C H 0.9462 -0.0403 0.8061 0.126 Uiso 0.376(11) 1 calc R . P A 2
C25 C 0.3452(8) 0.0843(4) 0.6898(12) 0.055(3) Uani 1 1 d D . . . .
C26 C 0.4097(10) 0.0839(4) 0.8247(13) 0.060(3) Uani 1 1 d . . . . .
H26 H 0.3690 0.0904 0.8773 0.072 Uiso 1 1 calc R . . . .
C27 C 0.5331(10) 0.0739(4) 0.8823(12) 0.058(3) Uani 1 1 d . . . . .
C28 C 0.5985(13) 0.0755(6) 1.0280(13) 0.075(3) Uani 1 1 d . . . . .
H28A H 0.5419 0.0825 1.0654 0.112 Uiso 0.687(10) 1 calc R . P B 1
H28B H 0.6384 0.0372 1.0585 0.112 Uiso 0.687(10) 1 calc R . P B 1
H28C H 0.6571 0.1076 1.0532 0.112 Uiso 0.687(10) 1 calc R . P B 1
F1 F 1.0582(10) -0.0064(7) 0.7600(16) 0.144(8) Uani 0.624(11) 1 d D . P A 1
F2 F 0.9418(11) -0.0479(6) 0.8242(17) 0.153(9) Uani 0.624(11) 1 d D . P A 1
F3 F 1.0145(13) 0.0357(8) 0.8973(14) 0.144(8) Uani 0.624(11) 1 d D . P A 1
C24 C 0.2166(10) 0.0926(9) 0.6567(18) 0.055(4) Uani 0.5 1 d D U P B -1
F4 F 0.185(2) 0.1401(10) 0.578(2) 0.091(9) Uani 0.344(5) 1 d D U P B -1
F5 F 0.177(3) 0.1038(12) 0.746(2) 0.086(9) Uani 0.344(5) 1 d D U P B -1
F6 F 0.157(2) 0.0462(9) 0.589(2) 0.084(8) Uani 0.344(5) 1 d D U P B -1
C24A C 0.2174(10) 0.1051(8) 0.6180(16) 0.055(4) Uani 0.5 1 d D U P B -2
F4A F 0.206(2) 0.1586(7) 0.557(2) 0.068(7) Uani 0.344(5) 1 d D U P B -2
F5A F 0.165(2) 0.1154(12) 0.699(2) 0.077(8) Uani 0.344(5) 1 d D U P B -2
F6A F 0.1426(18) 0.0685(8) 0.5280(18) 0.065(6) Uani 0.344(5) 1 d D U P B -2
C11 C 0.7253(14) 0.1897(8) 0.8503(6) 0.041(2) Uani 0.69(2) 1 d D . P C 1
C12 C 0.8282(19) 0.1559(8) 0.9012(16) 0.069(4) Uani 0.69(2) 1 d G . P C 1
H12 H 0.8419 0.1255 0.8515 0.083 Uiso 0.69(2) 1 calc R . P C 1
C13 C 0.9109(15) 0.1666(9) 1.0250(17) 0.081(7) Uani 0.69(2) 1 d G . P C 1
H13 H 0.9812 0.1435 1.0598 0.097 Uiso 0.69(2) 1 calc R . P C 1
C14 C 0.8907(14) 0.2111(9) 1.0977(7) 0.071(5) Uani 0.69(2) 1 d DG . P C 1
C15 C 0.7879(18) 0.2448(9) 1.0468(15) 0.083(8) Uani 0.69(2) 1 d G . P C 1
H15 H 0.7741 0.2752 1.0965 0.100 Uiso 0.69(2) 1 calc R . P C 1
C16 C 0.7052(13) 0.2341(10) 0.9230(16) 0.083(6) Uani 0.69(2) 1 d G . P C 1
H16 H 0.6349 0.2572 0.8882 0.100 Uiso 0.69(2) 1 calc R . P C 1
C17 C 0.9813(18) 0.2226(9) 1.2326(13) 0.102(7) Uani 0.69(2) 1 d D U P C 1
H17A H 1.0394 0.1895 1.2588 0.122 Uiso 0.69(2) 1 calc R . P C 1
H17B H 0.9410 0.2226 1.2908 0.122 Uiso 0.69(2) 1 calc R . P C 1
C18 C 1.047(2) 0.2818(9) 1.247(2) 0.109(9) Uani 0.69(2) 1 d D U P C 1
H18A H 1.0819 0.2835 1.1849 0.163 Uiso 0.69(2) 1 calc GR . P C 1
H18B H 1.1097 0.2848 1.3335 0.163 Uiso 0.69(2) 1 calc GR . P C 1
H18C H 0.9916 0.3150 1.2318 0.163 Uiso 0.69(2) 1 calc GR . P C 1
C19 C 0.811(3) 0.1176(16) 0.387(4) 0.079(8) Uani 0.5 1 d D . P A -1
F1' F 0.717(3) 0.148(2) 0.307(9) 0.093(9) Uani 0.188(6) 1 d D U P A -1
F2' F 0.837(4) 0.0728(16) 0.324(4) 0.083(12) Uani 0.188(6) 1 d D U P A -1
F3' F 0.905(3) 0.1544(17) 0.438(4) 0.111(16) Uani 0.188(6) 1 d D U P A -1
C19A C 0.797(3) 0.0951(18) 0.362(4) 0.079(8) Uani 0.5 1 d D . P A -2
F1'A F 0.729(4) 0.1415(19) 0.301(10) 0.093(9) Uani 0.188(6) 1 d D U P A -2
F2'A F 0.766(4) 0.0461(15) 0.288(4) 0.098(15) Uani 0.188(6) 1 d D U P A -2
F3'A F 0.912(3) 0.1079(19) 0.391(5) 0.100(14) Uani 0.188(6) 1 d D U P A -2
F4' F 0.655(2) 0.1297(9) 1.066(2) 0.073(7) Uani 0.313(10) 1 d . . P B 2
F5' F 0.6849(19) 0.0342(9) 1.0698(18) 0.064(6) Uani 0.313(10) 1 d . . P B 2
F6' F 0.530(2) 0.0678(12) 1.087(2) 0.078(7) Uani 0.313(10) 1 d . . P B 2
C11' C 0.730(3) 0.197(2) 0.8423(9) 0.041(2) Uani 0.31(2) 1 d D . P C 2
C12' C 0.832(4) 0.1631(19) 0.889(4) 0.069(4) Uani 0.31(2) 1 d G . P C 2
H12' H 0.8384 0.1298 0.8412 0.083 Uiso 0.31(2) 1 calc R . P C 2
C13' C 0.924(3) 0.178(2) 1.005(4) 0.081(7) Uani 0.31(2) 1 d G . P C 2
H13' H 0.9937 0.1540 1.0362 0.097 Uiso 0.31(2) 1 calc R . P C 2
C14' C 0.914(3) 0.226(2) 1.0740(16) 0.071(5) Uani 0.31(2) 1 d DG . P C 2
C15' C 0.812(4) 0.261(2) 1.028(4) 0.083(8) Uani 0.31(2) 1 d G . P C 2
H15' H 0.8050 0.2940 1.0750 0.100 Uiso 0.31(2) 1 calc R . P C 2
C16' C 0.720(3) 0.246(2) 0.912(4) 0.083(6) Uani 0.31(2) 1 d G . P C 2
H16' H 0.6498 0.2698 0.8800 0.100 Uiso 0.31(2) 1 calc R . P C 2
C17' C 1.012(4) 0.243(2) 1.199(2) 0.102(7) Uani 0.31(2) 1 d D U P C 2
H17C H 0.9897 0.2799 1.2311 0.122 Uiso 0.31(2) 1 calc R . P C 2
H17D H 1.0837 0.2520 1.1851 0.122 Uiso 0.31(2) 1 calc R . P C 2
C18' C 1.043(5) 0.195(2) 1.303(4) 0.113(19) Uani 0.31(2) 1 d D U P C 2
H18D H 0.9976 0.2015 1.3535 0.170 Uiso 0.31(2) 1 calc GR . P C 2
H18E H 1.1277 0.1966 1.3583 0.170 Uiso 0.31(2) 1 calc GR . P C 2
H18F H 1.0239 0.1554 1.2624 0.170 Uiso 0.31(2) 1 calc GR . P C 2

loop_
_atom_site_aniso_label
_atom_site_aniso_U_11
_atom_site_aniso_U_22
_atom_site_aniso_U_33
_atom_site_aniso_U_23
_atom_site_aniso_U_13
_atom_site_aniso_U_12
Ho1 0.0322(2) 0.0382(2) 0.0678(3) -0.0017(2) 0.02161(19) 0.00314(18)
O1 0.035(3) 0.040(3) 0.067(4) 0.004(3) 0.022(3) 0.002(3)
O2 0.040(4) 0.060(4) 0.068(5) 0.004(4) 0.023(3) -0.002(3)
O3 0.035(3) 0.053(4) 0.067(5) 0.001(3) 0.021(3) 0.005(3)
O4 0.040(4) 0.052(4) 0.092(6) -0.012(4) 0.033(4) -0.001(3)
O5 0.056(4) 0.054(4) 0.079(5) -0.015(4) 0.033(4) 0.002(4)
N1 0.030(4) 0.038(4) 0.063(5) -0.004(4) 0.008(4) 0.001(3)
N2 0.039(4) 0.040(4) 0.072(6) -0.006(4) 0.019(4) 0.002(3)
C1 0.030(4) 0.039(5) 0.064(7) 0.007(4) 0.012(4) 0.007(4)
C2 0.033(4) 0.031(4) 0.060(6) 0.002(4) 0.019(4) 0.003(3)
C3 0.036(5) 0.057(6) 0.094(9) -0.015(6) 0.033(5) -0.013(5)
C4 0.052(6) 0.059(7) 0.066(8) 0.009(6) 0.017(6) 0.006(5)
C5 0.051(6) 0.052(7) 0.088(9) 0.018(6) 0.007(6) 0.005(5)
C6 0.047(6) 0.049(6) 0.081(8) 0.019(6) 0.017(6) 0.009(5)
C7 0.059(7) 0.041(6) 0.096(10) 0.019(6) -0.004(7) 0.014(5)
C8 0.055(7) 0.040(6) 0.112(11) 0.000(6) -0.003(7) 0.009(5)
C9 0.053(6) 0.031(5) 0.099(9) 0.000(5) 0.023(6) 0.010(4)
C10 0.048(6) 0.049(6) 0.089(9) -0.013(6) 0.017(6) 0.001(5)
C20 0.043(6) 0.077(8) 0.069(7) -0.014(6) 0.025(5) -0.009(5)
C21 0.039(5) 0.073(8) 0.089(9) -0.002(7) 0.033(6) 0.002(5)
C22 0.035(5) 0.056(6) 0.071(7) -0.011(5) 0.020(5) 0.000(4)
C23 0.042(6) 0.103(11) 0.100(11) 0.003(9) 0.023(7) 0.015(7)
C25 0.048(6) 0.040(5) 0.087(8) -0.018(5) 0.037(6) -0.007(4)
C26 0.063(7) 0.040(5) 0.091(9) -0.007(5) 0.046(7) -0.011(5)
C27 0.071(7) 0.031(5) 0.084(8) -0.008(5) 0.045(6) -0.006(5)
C28 0.096(10) 0.052(7) 0.082(9) 0.005(6) 0.043(8) 0.003(7)
F1 0.051(7) 0.212(19) 0.171(16) 0.056(14) 0.049(9) 0.069(10)
F2 0.061(8) 0.103(12) 0.25(2) 0.101(14) 0.024(11) 0.019(8)
F3 0.095(11) 0.171(17) 0.099(12) -0.016(12) -0.026(9) 0.045(11)
C24 0.050(5) 0.066(7) 0.060(8) -0.006(6) 0.033(5) -0.001(5)
F4 0.041(12) 0.129(18) 0.099(16) 0.002(14) 0.026(11) 0.012(13)
F5 0.076(14) 0.111(17) 0.097(16) -0.025(13) 0.063(13) 0.005(12)
F6 0.063(12) 0.083(14) 0.111(16) -0.031(12) 0.041(12) -0.020(11)
C24A 0.050(5) 0.066(7) 0.060(8) -0.006(6) 0.033(5) -0.001(5)
F4A 0.047(12) 0.063(11) 0.090(14) -0.020(10) 0.024(10) 0.004(9)
F5A 0.060(12) 0.102(16) 0.094(15) -0.016(13) 0.057(12) -0.011(11)
F6A 0.043(9) 0.065(11) 0.090(13) -0.020(11) 0.029(10) -0.018(9)
C11 0.037(5) 0.043(7) 0.033(5) -0.025(4) 0.006(4) -0.001(4)
C12 0.079(8) 0.054(8) 0.059(8) -0.008(7) 0.013(7) 0.013(7)
C13 0.086(11) 0.061(12) 0.071(12) -0.003(9) 0.009(9) 0.018(9)
C14 0.094(13) 0.075(15) 0.050(9) -0.007(9) 0.035(9) -0.007(10)
C15 0.086(15) 0.091(17) 0.086(13) -0.029(12) 0.050(10) 0.000(12)
C16 0.054(8) 0.102(15) 0.092(12) -0.029(10) 0.028(8) 0.003(9)
C17 0.104(9) 0.093(9) 0.104(9) 0.000(6) 0.039(6) 0.000(6)
C18 0.099(14) 0.107(15) 0.095(14) -0.007(12) 0.016(11) -0.007(12)
C19 0.051(10) 0.12(3) 0.074(19) -0.016(18) 0.029(11) -0.026(13)
F1' 0.100(13) 0.100(13) 0.091(13) 0.020(10) 0.051(11) -0.004(10)
F2' 0.09(2) 0.10(2) 0.067(17) -0.014(15) 0.052(16) 0.005(16)
F3' 0.11(2) 0.11(2) 0.11(2) 0.024(17) 0.047(17) -0.013(17)
C19A 0.051(10) 0.12(3) 0.074(19) -0.016(18) 0.029(11) -0.026(13)
F1'A 0.100(13) 0.100(13) 0.091(13) 0.020(10) 0.051(11) -0.004(10)
F2'A 0.10(2) 0.10(2) 0.09(2) 0.003(16) 0.037(16) 0.001(16)
F3'A 0.09(2) 0.11(2) 0.10(2) 0.003(17) 0.049(16) -0.009(16)
F4' 0.084(16) 0.046(11) 0.072(15) -0.003(10) 0.017(12) -0.003(10)
F5' 0.075(14) 0.067(13) 0.045(11) 0.013(10) 0.022(10) 0.028(11)
F6' 0.074(14) 0.097(17) 0.085(16) 0.006(14) 0.055(13) 0.008(13)
C11' 0.037(5) 0.043(7) 0.033(5) -0.025(4) 0.006(4) -0.001(4)
C12' 0.079(8) 0.054(8) 0.059(8) -0.008(7) 0.013(7) 0.013(7)
C13' 0.086(11) 0.061(12) 0.071(12) -0.003(9) 0.009(9) 0.018(9)
C14' 0.094(13) 0.075(15) 0.050(9) -0.007(9) 0.035(9) -0.007(10)
C15' 0.086(15) 0.091(17) 0.086(13) -0.029(12) 0.050(10) 0.000(12)
C16' 0.054(8) 0.102(15) 0.092(12) -0.029(10) 0.028(8) 0.003(9)
C17' 0.104(9) 0.093(9) 0.104(9) 0.000(6) 0.039(6) 0.000(6)
C18' 0.12(2) 0.11(2) 0.09(2) -0.031(18) 0.027(17) -0.025(18)

loop_
_atom_type_symbol
_atom_type_description
_atom_type_scat_dispersion_real
_atom_type_scat_dispersion_imag
_atom_type_scat_source
C C 0.0033 0.0016 'International Tables Vol C Tables 4.2.6.8 and 6.1.1.4'
H H 0.0000 0.0000 'International Tables Vol C Tables 4.2.6.8 and 6.1.1.4'
F F 0.0171 0.0103 'International Tables Vol C Tables 4.2.6.8 and 6.1.1.4'
Ho Ho -0.2175 4.6783 'International Tables Vol C Tables 4.2.6.8 and 6.1.1.4'
N N 0.0061 0.0033 'International Tables Vol C Tables 4.2.6.8 and 6.1.1.4'
O O 0.0106 0.0060 'International Tables Vol C Tables 4.2.6.8 and 6.1.1.4'

loop_
_geom_angle_atom_site_label_1
_geom_angle_atom_site_label_2
_geom_angle_atom_site_label_3
_geom_angle
_geom_angle_site_symmetry_1
_geom_angle_site_symmetry_3
O1 Ho1 Ho1 36.09(17) 3_656 3_656
O1 Ho1 Ho1 35.19(15) . 3_656
O1 Ho1 O1 71.3(3) 3_656 .
O1 Ho1 O2 110.6(2) 3_656 .
O1 Ho1 O4 87.9(2) 3_656 .
O1 Ho1 N1 137.3(2) 3_656 .
O1 Ho1 N1 67.8(2) . .
O1 Ho1 N2 157.2(3) 3_656 .
O1 Ho1 N2 130.4(2) . .
O2 Ho1 Ho1 93.89(19) . 3_656
O2 Ho1 O1 76.4(2) . .
O2 Ho1 N1 71.3(3) . .
O2 Ho1 N2 84.5(3) . .
O3 Ho1 Ho1 104.90(18) . 3_656
O3 Ho1 O1 125.5(2) . .
O3 Ho1 O1 80.2(2) . 3_656
O3 Ho1 O2 71.6(3) . .
O3 Ho1 O4 148.4(3) . .
O3 Ho1 O5 78.7(3) . .
O3 Ho1 N1 134.9(2) . .
O3 Ho1 N2 89.1(2) . .
O4 Ho1 Ho1 80.41(18) . 3_656
O4 Ho1 O1 76.6(2) . .
O4 Ho1 O2 139.8(3) . .
O4 Ho1 N1 71.2(3) . .
O4 Ho1 N2 91.0(2) . .
O5 Ho1 Ho1 118.65(19) . 3_656
O5 Ho1 O1 88.5(3) . 3_656
O5 Ho1 O1 142.8(2) . .
O5 Ho1 O2 140.7(3) . .
O5 Ho1 O4 71.7(3) . .
O5 Ho1 N1 117.6(3) . .
O5 Ho1 N2 69.7(3) . .
N1 Ho1 Ho1 102.27(19) . 3_656
N1 Ho1 N2 62.7(3) . .
N2 Ho1 Ho1 164.65(17) . 3_656
Ho1 O1 Ho1 108.7(3) 3_656 .
C2 O1 Ho1 131.2(6) . 3_656
C2 O1 Ho1 119.5(5) . .
C20 O2 Ho1 137.3(8) . .
C22 O3 Ho1 136.8(7) . .
C25 O4 Ho1 136.4(7) . .
C27 O5 Ho1 137.6(8) . .
C1 N1 Ho1 116.2(6) . .
C9 N1 Ho1 123.8(7) . .
C9 N1 C1 120.0(9) . .
C10 N2 Ho1 114.1(7) . .
C10 N2 C11 120.5(12) . .
C10 N2 C11' 114(2) . .
C11 N2 Ho1 124.9(9) . .
C11' N2 Ho1 132(2) . .
N1 C1 C2 118.9(8) . .
N1 C1 C6 121.9(9) . .
C6 C1 C2 119.1(10) . .
O1 C2 C1 117.2(8) . .
O1 C2 C3 124.8(9) . .
C3 C2 C1 118.0(9) . .
C2 C3 H3 118.9 . .
C2 C3 C4 122.3(11) . .
C4 C3 H3 118.9 . .
C3 C4 H4 119.6 . .
C5 C4 C3 120.8(12) . .
C5 C4 H4 119.6 . .
C4 C5 H5 119.8 . .
C4 C5 C6 120.3(11) . .
C6 C5 H5 119.8 . .
C5 C6 C1 119.5(10) . .
C5 C6 C7 124.6(10) . .
C7 C6 C1 115.9(11) . .
C6 C7 H7 119.6 . .
C8 C7 C6 120.9(10) . .
C8 C7 H7 119.6 . .
C7 C8 H8 120.0 . .
C7 C8 C9 119.9(11) . .
C9 C8 H8 120.0 . .
N1 C9 C8 121.3(12) . .
N1 C9 C10 116.6(10) . .
C8 C9 C10 121.9(10) . .
N2 C10 C9 122.0(10) . .
N2 C10 H10 119.0 . .
C9 C10 H10 119.0 . .
O2 C20 C21 123.8(11) . .
O2 C20 C19 118.6(17) . .
O2 C20 C19A 119.5(16) . .
C21 C20 C19 116.7(16) . .
C21 C20 C19A 115.5(17) . .
C20 C21 H21 118.6 . .
C22 C21 C20 122.8(10) . .
C22 C21 H21 118.6 . .
O3 C22 C21 126.3(10) . .
O3 C22 C23 113.9(11) . .
C21 C22 C23 119.9(10) . .
C22 C23 H23A 109.5 . .
C22 C23 H23B 109.5 . .
C22 C23 H23C 109.5 . .
H23A C23 H23B 109.5 . .
H23A C23 H23C 109.5 . .
H23B C23 H23C 109.5 . .
F1 C23 C22 110.8(14) . .
F2 C23 C22 112.5(13) . .
F2 C23 F1 110.0(14) . .
F2 C23 F3 111.3(15) . .
F3 C23 C22 107.7(13) . .
F3 C23 F1 104.2(12) . .
O4 C25 C26 126.2(9) . .
O4 C25 C24 123.8(12) . .
O4 C25 C24A 107.7(11) . .
C26 C25 C24 109.8(11) . .
C26 C25 C24A 125.6(11) . .
C25 C26 H26 119.2 . .
C27 C26 C25 121.6(10) . .
C27 C26 H26 119.2 . .
O5 C27 C26 125.4(12) . .
O5 C27 C28 115.3(11) . .
C26 C27 C28 119.3(11) . .
C27 C28 H28A 109.5 . .
C27 C28 H28B 109.5 . .
C27 C28 H28C 109.5 . .
H28A C28 H28B 109.5 . .
H28A C28 H28C 109.5 . .
H28B C28 H28C 109.5 . .
F4' C28 C27 109.8(14) . .
F5' C28 C27 111.1(13) . .
F5' C28 F4' 105.4(17) . .
F6' C28 C27 113.9(16) . .
F6' C28 F4' 107.6(19) . .
F6' C28 F5' 108.7(17) . .
F4 C24 C25 104.5(17) . .
F5 C24 C25 121.7(19) . .
F5 C24 F4 105.8(10) . .
F6 C24 C25 109.6(17) . .
F6 C24 F4 106.9(10) . .
F6 C24 F5 107.4(10) . .
F4A C24A C25 114.2(16) . .
F5A C24A C25 111.6(18) . .
F5A C24A F4A 103.1(9) . .
F6A C24A C25 117.5(15) . .
F6A C24A F4A 104.2(9) . .
F6A C24A F5A 104.8(9) . .
C12 C11 N2 119.8(16) . .
C12 C11 C16 120.0 . .
C16 C11 N2 120.2(16) . .
C11 C12 H12 120.0 . .
C11 C12 C13 120.0 . .
C13 C12 H12 120.0 . .
C12 C13 H13 120.0 . .
C14 C13 C12 120.0 . .
C14 C13 H13 120.0 . .
C13 C14 C15 120.0 . .
C13 C14 C17 119.8(19) . .
C15 C14 C17 120.2(19) . .
C14 C15 H15 120.0 . .
C14 C15 C16 120.0 . .
C16 C15 H15 120.0 . .
C11 C16 H16 120.0 . .
C15 C16 C11 120.0 . .
C15 C16 H16 120.0 . .
C14 C17 H17A 108.9 . .
C14 C17 H17B 108.9 . .
C14 C17 C18 113.2(12) . .
H17A C17 H17B 107.7 . .
C18 C17 H17A 108.9 . .
C18 C17 H17B 108.9 . .
C17 C18 H18A 109.5 . .
C17 C18 H18B 109.5 . .
C17 C18 H18C 109.5 . .
H18A C18 H18B 109.5 . .
H18A C18 H18C 109.5 . .
H18B C18 H18C 109.5 . .
F1' C19 C20 109(5) . .
F1' C19 F2' 109.9(13) . .
F1' C19 F3' 110.1(14) . .
F2' C19 C20 105(3) . .
F3' C19 C20 113(3) . .
F3' C19 F2' 109.5(13) . .
F1'A C19A C20 107(5) . .
F1'A C19A F2'A 110.1(14) . .
F1'A C19A F3'A 109.8(13) . .
F2'A C19A C20 112(3) . .
F2'A C19A F3'A 109.4(13) . .
F3'A C19A C20 109(3) . .
C12' C11' N2 115(4) . .
C12' C11' C16' 120.0 . .
C16' C11' N2 125(4) . .
C11' C12' H12' 120.0 . .
C13' C12' C11' 120.0 . .
C13' C12' H12' 120.0 . .
C12' C13' H13' 120.0 . .
C12' C13' C14' 120.0 . .
C14' C13' H13' 120.0 . .
C13' C14' C17' 121(5) . .
C15' C14' C13' 120.0 . .
C15' C14' C17' 119(5) . .
C14' C15' H15' 120.0 . .
C14' C15' C16' 120.0 . .
C16' C15' H15' 120.0 . .
C11' C16' H16' 120.0 . .
C15' C16' C11' 120.0 . .
C15' C16' H16' 120.0 . .
C14' C17' H17C 108.7 . .
C14' C17' H17D 108.7 . .
C14' C17' C18' 114(3) . .
H17C C17' H17D 107.6 . .
C18' C17' H17C 108.7 . .
C18' C17' H17D 108.7 . .
C17' C18' H18D 109.5 . .
C17' C18' H18E 109.5 . .
C17' C18' H18F 109.5 . .
H18D C18' H18E 109.5 . .
H18D C18' H18F 109.5 . .
H18E C18' H18F 109.5 . .

loop_
_geom_bond_atom_site_label_1
_geom_bond_atom_site_label_2
_geom_bond_distance
_geom_bond_site_symmetry_2
Ho1 Ho1 3.8811(18) 3_656
Ho1 O1 2.362(6) 3_656
Ho1 O1 2.414(7) .
Ho1 O2 2.374(7) .
Ho1 O3 2.337(6) .
Ho1 O4 2.371(7) .
Ho1 O5 2.353(8) .
Ho1 N1 2.499(8) .
Ho1 N2 2.751(8) .
O1 Ho1 2.362(6) 3_656
O1 C2 1.375(11) .
O2 C20 1.268(12) .
O3 C22 1.278(12) .
O4 C25 1.258(12) .
O5 C27 1.270(12) .
N1 C1 1.364(13) .
N1 C9 1.357(12) .
N2 C10 1.292(13) .
N2 C11 1.476(10) .
N2 C11' 1.472(12) .
C1 C2 1.454(13) .
C1 C6 1.453(13) .
C2 C3 1.376(15) .
C3 H3 0.9500 .
C3 C4 1.420(16) .
C4 H4 0.9500 .
C4 C5 1.369(16) .
C5 H5 0.9500 .
C5 C6 1.411(17) .
C6 C7 1.442(17) .
C7 H7 0.9500 .
C7 C8 1.359(18) .
C8 H8 0.9500 .
C8 C9 1.425(15) .
C9 C10 1.445(17) .
C10 H10 0.9500 .
C20 C21 1.428(16) .
C20 C19 1.52(5) .
C20 C19A 1.54(5) .
C21 H21 0.9500 .
C21 C22 1.386(16) .
C22 C23 1.545(17) .
C23 H23A 0.9800 .
C23 H23B 0.9800 .
C23 H23C 0.9800 .
C23 F1 1.339(18) .
C23 F2 1.221(19) .
C23 F3 1.32(2) .
C25 C26 1.423(16) .
C25 C24 1.496(10) .
C25 C24A 1.530(10) .
C26 H26 0.9500 .
C26 C27 1.416(15) .
C27 C28 1.532(17) .
C28 H28A 0.9800 .
C28 H28B 0.9800 .
C28 H28C 0.9800 .
C28 F4' 1.38(2) .
C28 F5' 1.35(2) .
C28 F6' 1.31(2) .
C24 F4 1.346(10) .
C24 F5 1.342(10) .
C24 F6 1.325(10) .
C24A F4A 1.369(10) .
C24A F5A 1.359(10) .
C24A F6A 1.347(10) .
C11 C12 1.3900 .
C11 C16 1.3900 .
C12 H12 0.9500 .
C12 C13 1.3900 .
C13 H13 0.9500 .
C13 C14 1.3900 .
C14 C15 1.3900 .
C14 C17 1.516(10) .
C15 H15 0.9500 .
C15 C16 1.3900 .
C16 H16 0.9500 .
C17 H17A 0.9900 .
C17 H17B 0.9900 .
C17 C18 1.532(10) .
C18 H18A 0.9800 .
C18 H18B 0.9800 .
C18 H18C 0.9800 .
C19 F1' 1.340(10) .
C19 F2' 1.350(10) .
C19 F3' 1.346(10) .
C19A F1'A 1.340(10) .
C19A F2'A 1.347(10) .
C19A F3'A 1.350(10) .
C11' C12' 1.3900 .
C11' C16' 1.3900 .
C12' H12' 0.9500 .
C12' C13' 1.3900 .
C13' H13' 0.9500 .
C13' C14' 1.3900 .
C14' C15' 1.3900 .
C14' C17' 1.503(10) .
C15' H15' 0.9500 .
C15' C16' 1.3900 .
C16' H16' 0.9500 .
C17' H17C 0.9900 .
C17' H17D 0.9900 .
C17' C18' 1.534(10) .
C18' H18D 0.9800 .
C18' H18E 0.9800 .
C18' H18F 0.9800 .

loop_
_geom_torsion_atom_site_label_1
_geom_torsion_atom_site_label_2
_geom_torsion_atom_site_label_3
_geom_torsion_atom_site_label_4
_geom_torsion
_geom_torsion_site_symmetry_1
Ho1 O1 C2 C1 -6.1(10) .
Ho1 O1 C2 C1 164.1(6) 3_656
Ho1 O1 C2 C3 -16.0(13) 3_656
Ho1 O1 C2 C3 173.8(7) .
Ho1 O2 C20 C21 -10.1(19) .
Ho1 O2 C20 C19 -178.8(13) .
Ho1 O2 C20 C19A 156.7(15) .
Ho1 O3 C22 C21 11.2(18) .
Ho1 O3 C22 C23 -170.2(9) .
Ho1 O4 C25 C26 -11.0(17) .
Ho1 O4 C25 C24 174.3(10) .
Ho1 O4 C25 C24A 160.9(9) .
Ho1 O5 C27 C26 6.8(17) .
Ho1 O5 C27 C28 -171.3(7) .
Ho1 N1 C1 C2 1.7(11) .
Ho1 N1 C1 C6 -176.6(8) .
Ho1 N1 C9 C8 179.0(9) .
Ho1 N1 C9 C10 4.1(15) .
Ho1 N2 C10 C9 -8.8(14) .
Ho1 N2 C11 C12 38.9(10) .
Ho1 N2 C11 C16 -141.1(10) .
Ho1 N2 C11' C12' 32(2) .
Ho1 N2 C11' C16' -148(2) .
O1 C2 C3 C4 176.9(9) .
O2 C20 C21 C22 2.2(19) .
O2 C20 C19 F1' -5(2) .
O2 C20 C19 F2' -123(2) .
O2 C20 C19 F3' 118(2) .
O2 C20 C19A F1'A 35(2) .
O2 C20 C19A F2'A -85(3) .
O2 C20 C19A F3'A 154(2) .
O3 C22 C23 F1 175.0(12) .
O3 C22 C23 F2 51.3(18) .
O3 C22 C23 F3 -71.6(15) .
O4 C25 C26 C27 1.7(17) .
O4 C25 C24 F4 -59.0(17) .
O4 C25 C24 F5 -178.4(14) .
O4 C25 C24 F6 55.3(18) .
O4 C25 C24A F4A -64.5(15) .
O4 C25 C24A F5A 179.1(11) .
O4 C25 C24A F6A 58.0(15) .
O5 C27 C28 F4' 77.5(16) .
O5 C27 C28 F5' -38.6(17) .
O5 C27 C28 F6' -161.7(15) .
N1 C1 C2 O1 2.8(13) .
N1 C1 C2 C3 -177.1(9) .
N1 C1 C6 C5 178.6(10) .
N1 C1 C6 C7 -3.5(16) .
N1 C9 C10 N2 4.0(18) .
N2 C11 C12 C13 -179.99(9) .
N2 C11 C16 C15 179.99(9) .
N2 C11' C12' C13' -179.98(9) .
N2 C11' C16' C15' 179.98(10) .
C1 N1 C9 C8 0.6(17) .
C1 N1 C9 C10 -174.2(10) .
C1 C2 C3 C4 -3.2(14) .
C1 C6 C7 C8 2.7(19) .
C2 C1 C6 C5 0.4(16) .
C2 C1 C6 C7 178.2(10) .
C2 C3 C4 C5 3.6(17) .
C3 C4 C5 C6 -2.0(19) .
C4 C5 C6 C1 0.0(18) .
C4 C5 C6 C7 -177.6(12) .
C5 C6 C7 C8 -179.5(13) .
C6 C1 C2 O1 -178.9(8) .
C6 C1 C2 C3 1.2(14) .
C6 C7 C8 C9 0(2) .
C7 C8 C9 N1 -1(2) .
C7 C8 C9 C10 173.2(13) .
C8 C9 C10 N2 -170.8(12) .
C9 N1 C1 C2 -179.8(9) .
C9 N1 C1 C6 1.9(15) .
C10 N2 C11 C12 -149.6(12) .
C10 N2 C11 C16 30.4(12) .
C10 N2 C11' C12' -150(2) .
C10 N2 C11' C16' 30(2) .
C20 C21 C22 O3 -2.7(19) .
C20 C21 C22 C23 178.8(12) .
C21 C20 C19 F1' -175(2) .
C21 C20 C19 F2' 68(3) .
C21 C20 C19 F3' -51(2) .
C21 C20 C19A F1'A -156.7(19) .
C21 C20 C19A F2'A 83(2) .
C21 C20 C19A F3'A -38(3) .
C21 C22 C23 F1 -6.3(19) .
C21 C22 C23 F2 -130.0(15) .
C21 C22 C23 F3 107.1(15) .
C25 C26 C27 O5 0.4(16) .
C25 C26 C27 C28 178.5(10) .
C26 C25 C24 F4 125.6(13) .
C26 C25 C24 F5 6.2(18) .
C26 C25 C24 F6 -120.1(13) .
C26 C25 C24A F4A 107.5(15) .
C26 C25 C24A F5A -9.0(17) .
C26 C25 C24A F6A -130.0(13) .
C26 C27 C28 F4' -100.7(16) .
C26 C27 C28 F5' 143.1(14) .
C26 C27 C28 F6' 20.0(19) .
C24 C25 C26 C27 177.0(11) .
C24A C25 C26 C27 -168.8(11) .
C11 N2 C10 C9 178.8(10) .
C11 C12 C13 C14 0.0 .
C12 C11 C16 C15 0.0 .
C12 C13 C14 C15 0.0 .
C12 C13 C14 C17 -180.0(4) .
C13 C14 C15 C16 0.0 .
C13 C14 C17 C18 110(2) .
C14 C15 C16 C11 0.0 .
C15 C14 C17 C18 -70(2) .
C16 C11 C12 C13 0.0 .
C17 C14 C15 C16 180.0(4) .
C19 C20 C21 C22 171.0(15) .
C19A C20 C21 C22 -165.2(16) .
C11' N2 C10 C9 172.5(16) .
C11' C12' C13' C14' 0.0 .
C12' C11' C16' C15' 0.0 .
C12' C13' C14' C15' 0.0 .
C12' C13' C14' C17' -179.9(4) .
C13' C14' C15' C16' 0.0 .
C13' C14' C17' C18' -61(5) .
C14' C15' C16' C11' 0.0 .
C15' C14' C17' C18' 119(5) .
C16' C11' C12' C13' 0.0 .
C17' C14' C15' C16' 179.9(3) .
